data_4000236
_journal_name_full 'Chemistry of Materials'
_journal_paper_doi 10.1021/cm025758r
_journal_year 2003
_chemical_formula_moiety 'C7 H4 I1.22 S4 Se2 '
_chemical_formula_sum 'C7 H4 I1.22 S4 Se2'
_chemical_formula_weight 526.55
_chemical_melting_point ?
_space_group_IT_number 62
_symmetry_cell_setting orthorhombic
_symmetry_space_group_name_Hall '-P 2ac 2n'
_symmetry_space_group_name_H-M 'P n m a'
_cell_angle_alpha 90
_cell_angle_beta 90
_cell_angle_gamma 90
_cell_formula_units_Z 4
_cell_length_a 3.9645(9)
_cell_length_b 12.421(2)
_cell_length_c 25.463(5)
_cell_measurement_reflns_used 25
_cell_measurement_temperature 298.2
_cell_measurement_theta_max 17.3
_cell_measurement_theta_min 15.0
_cell_volume 1253(1)
_diffrn_measured_fraction_theta_full 0.9993
_diffrn_measured_fraction_theta_max 0.9993
_diffrn_measurement_device_type 'Rigaku AFC7R'
_diffrn_measurement_method \w
_diffrn_radiation_type 'Mo K\a'
_diffrn_radiation_wavelength 0.7107
_diffrn_reflns_av_R_equivalents 0.045
_diffrn_reflns_limit_h_max 2
_diffrn_reflns_limit_h_min -5
_diffrn_reflns_limit_k_max 16
_diffrn_reflns_limit_k_min -9
_diffrn_reflns_limit_l_max 33
_diffrn_reflns_limit_l_min 0
_diffrn_reflns_number 2428
_diffrn_reflns_theta_full 27.49
_diffrn_reflns_theta_max 27.49
_diffrn_standards_decay_% 1.23
_diffrn_standards_interval_count 150
_diffrn_standards_number 3
_exptl_absorpt_coefficient_mu 9.479
_exptl_absorpt_correction_T_max 0.997
_exptl_absorpt_correction_T_min 0.419
_exptl_absorpt_correction_type psi-scan
_exptl_absorpt_process_details '(North, Phillips & Mathews, 1968)'
_exptl_crystal_colour bronze
_exptl_crystal_density_diffrn 2.789
_exptl_crystal_density_meas ?
_exptl_crystal_density_method 'not measured'
_exptl_crystal_description needle
_exptl_crystal_size_max 0.260
_exptl_crystal_size_mid 0.150
_exptl_crystal_size_min 0.010
_exptl_crystal_size_rad ?
_refine_diff_density_max 0.71
_refine_diff_density_min -0.57
_refine_ls_abs_structure_details ?
_refine_ls_abs_structure_Flack ?
_refine_ls_extinction_coef ?
_refine_ls_extinction_method none
_refine_ls_goodness_of_fit_ref 1.814
_refine_ls_hydrogen_treatment noref
_refine_ls_number_parameters 74
_refine_ls_number_reflns 954
_refine_ls_R_factor_gt 0.0377
_refine_ls_shift/su_max 0.0001
_refine_ls_structure_factor_coef F
_refine_ls_weighting_details 'w = 1/[\s^2^(Fo) + 0.00010|Fo|^2^]'
_refine_ls_weighting_scheme calc
_refine_ls_wR_factor_ref 0.0455
_reflns_number_gt 954
_reflns_number_total 1501
_reflns_threshold_expression F^2^>3.0\s(F^2^)
_cod_original_sg_symbol_H-M 'P 21/n 21/m 21/a'
_cod_original_formula_sum 'C7 H4 I1.22 S4 Se2 '
_cod_database_code 4000236

loop_
_symmetry_equiv_pos_as_xyz
x,y,z
1/2+x,1/2-y,1/2-z
-x,1/2+y,-z
1/2-x,-y,1/2+z
-x,-y,-z
1/2-x,1/2+y,1/2+z
x,1/2-y,z
1/2+x,y,1/2-z

loop_
_atom_site_label
_atom_site_type_symbol
_atom_site_fract_x
_atom_site_fract_y
_atom_site_fract_z
_atom_site_U_iso_or_equiv
_atom_site_adp_type
_atom_site_occupancy
_atom_site_calc_flag
_atom_site_refinement_flags
_atom_site_disorder_assembly
_atom_site_disorder_group
I(1) I 0.246(8) 0.57692(8) 0.2519(2) 0.291(4) Uani 0.61 d P . .
Se(1) Se 0.7812(2) 0.12068(5) 0.48349(3) 0.0366(2) Uani 1.00 d . . .
S(1) S 1.0571(6) 0.1295(1) 0.60026(7) 0.0469(5) Uani 1.00 d . . .
S(2) S 0.4164(5) 0.1317(1) 0.36701(7) 0.0415(5) Uani 1.00 d . . .
C(1) C 1.218(3) 0.2500 0.6311(5) 0.047(3) Uani 1.00 d S . .
C(2) C 0.930(2) 0.1954(5) 0.5428(3) 0.033(2) Uani 1.00 d . . .
C(3) C 0.671(3) 0.2500 0.4468(4) 0.034(3) Uani 1.00 d S . .
C(4) C 0.520(3) 0.2500 0.4011(4) 0.033(3) Uani 1.00 d S . .
C(5) C 0.232(2) 0.1966(6) 0.3144(3) 0.048(2) Uani 1.00 d . . .
H(1) H 1.1525 0.2500 0.6678 0.0507 Uiso 1.00 calc S . .
H(2) H 1.4591 0.2500 0.6299 0.0507 Uiso 1.00 calc S . .
H(3) H 0.1338 0.1563 0.2859 0.0507 Uiso 1.00 calc . . .

loop_
_atom_type_symbol
_atom_type_description
_atom_type_scat_dispersion_real
_atom_type_scat_dispersion_imag
_atom_type_scat_source
C C 0.003 0.002
;International Tables for Crystallography
(1992, Vol. C, Tables 4.2.6.8 and 6.1.1.1)
;
H H 0.000 0.000
;International Tables for Crystallography
(1992, Vol. C, Table 6.1.1.2)
;
S S 0.125 0.123
;International Tables for Crystallography
(1992, Vol. C, Tables 4.2.6.8 and 6.1.1.1)
;
Se Se -0.093 2.226
;International Tables for Crystallography
(1992, Vol. C, Tables 4.2.6.8 and 6.1.1.1)
;
I I -0.474 1.812
;International Tables for Crystallography
(1992, Vol. C, Tables 4.2.6.8 and 6.1.1.1)
;
